data_2212321
loop_
_publ_author_name
'Muhammed, Niaz'
Zia-ur-Rehman,
'Ali, Saqib'
'Meetsma, Auke'

_publ_section_title
;
 1,3-Bis(4-bromophenyl)thiourea
;
_journal_issue 2
_journal_name_full 'Acta Crystallographica Section E'
_journal_page_first o632
_journal_page_last o633
_journal_paper_doi 10.1107/S1600536806056479
_journal_volume 63
_journal_year 2007
_chemical_formula_moiety 'C13 H10 Br2 N2 S'
_chemical_formula_sum 'C13 H10 Br2 N2 S'
_chemical_formula_weight 386.11
_chemical_name_systematic ?
_space_group_IT_number 14
_symmetry_cell_setting monoclinic
_symmetry_space_group_name_Hall '-P 2ybc'
_symmetry_space_group_name_H-M 'P 1 21/c 1'
_atom_sites_solution_hydrogens difmap
_atom_sites_solution_primary heavy
_atom_sites_solution_secondary direct
_cell_angle_alpha 90
_cell_angle_beta 104.0260(10)
_cell_angle_gamma 90
_cell_formula_units_Z 4
_cell_length_a 14.0770(10)
_cell_length_b 7.0804(6)
_cell_length_c 14.0540(10)
_cell_measurement_reflns_used 5020
_cell_measurement_temperature 100.0(10)
_cell_measurement_theta_max 29.43
_cell_measurement_theta_min 2.88
_cell_volume 1359.01(18)
_computing_cell_refinement 'SAINT-Plus (Bruker, 2001)'
_computing_data_collection 'SMART (Bruker, 2001)'
_computing_data_reduction
;
SAINT-Plus and XPREP
(Bruker, 2001)
;
_computing_molecular_graphics
;
PLATON (Spek, 2003)
;
_computing_publication_material PLATON
_computing_structure_refinement 'SHELXL97 (Sheldrick, 1997)'
_computing_structure_solution
;
SIR2004 (Burla <i>et al.</i>,  2005)
;
_diffrn_ambient_temperature 100.0(10)
_diffrn_detector_area_resol_mean '4096x4096 / 62x62 (binned 512)'
_diffrn_measured_fraction_theta_full 0.991
_diffrn_measured_fraction_theta_max 0.987
_diffrn_measurement_device_type
;
Bruker SMART Apex
;
_diffrn_measurement_method '\f and \w scans'
_diffrn_radiation_monochromator 'parallel mounted graphite'
_diffrn_radiation_source 'fine focus sealed Siemens Mo tube '
_diffrn_radiation_type MoK\a
_diffrn_radiation_wavelength 0.71073
_diffrn_reflns_av_R_equivalents 0.0290
_diffrn_reflns_av_sigmaI/netI 0.0318
_diffrn_reflns_limit_h_max 18
_diffrn_reflns_limit_h_min -18
_diffrn_reflns_limit_k_max 9
_diffrn_reflns_limit_k_min -9
_diffrn_reflns_limit_l_max 18
_diffrn_reflns_limit_l_min -15
_diffrn_reflns_number 10894
_diffrn_reflns_reduction_process
;
 Intensity data were corrected for Lorentz and polarization
  effects, decay and absorption and reduced to F~o~^2^
  using SAINT (Bruker, 2000) and SADABS (Sheldrick, 2001)
;
_diffrn_reflns_theta_full 25.00
_diffrn_reflns_theta_max 28.28
_diffrn_reflns_theta_min 2.98
_diffrn_standards_decay_% 0
_diffrn_standards_interval_count 0
_diffrn_standards_interval_time 0
_diffrn_standards_number 0
_exptl_absorpt_coefficient_mu 6.101
_exptl_absorpt_correction_T_max 0.1057
_exptl_absorpt_correction_T_min 0.0728
_exptl_absorpt_correction_type multi-scan
_exptl_absorpt_process_details '(SADABS; Sheldrick, 2001)'
_exptl_crystal_colour colorless
_exptl_crystal_density_diffrn 1.887
_exptl_crystal_density_method 'not measured'
_exptl_crystal_description block
_exptl_crystal_F_000 752
_exptl_crystal_size_max 0.46
_exptl_crystal_size_mid 0.42
_exptl_crystal_size_min 0.37
_refine_diff_density_max 0.954
_refine_diff_density_min -0.417
_refine_ls_extinction_method none
_refine_ls_goodness_of_fit_ref 1.040
_refine_ls_hydrogen_treatment refall
_refine_ls_matrix_type full
_refine_ls_number_parameters 203
_refine_ls_number_reflns 3318
_refine_ls_number_restraints 0
_refine_ls_restrained_S_all 1.040
_refine_ls_R_factor_all 0.0371
_refine_ls_R_factor_gt 0.0282
_refine_ls_shift/su_max 0.001
_refine_ls_shift/su_mean 0.000
_refine_ls_structure_factor_coef Fsqd
_refine_ls_weighting_details 'calc w=1/[\s^2^(Fo^2^)+(0.0404P)^2^+0.2476P] where P=(Fo^2^+2Fc^2^)/3'
_refine_ls_weighting_scheme calc
_refine_ls_wR_factor_gt 0.0685
_refine_ls_wR_factor_ref 0.0723
_reflns_number_gt 2769
_reflns_number_total 3318
_reflns_threshold_expression I>2\s(I)
_cod_data_source_file om2078.cif
_cod_data_source_block I
_cod_depositor_comments
;
The following automatic conversions were performed:
'_symmetry_cell_setting' value 'Monoclinic' changed to 'monoclinic'
according to '/home/saulius/struct/CIF-dictionaries/cif_core.dic'
dictionary named 'cif_core.dic' version 2.4.1 from 2010-06-29.

Automatic conversion script
Id: cif_fix_enum 1527 2010-12-29 10:47:43Z saulius 

The following automatic conversions were performed:

'_symmetry_cell_setting' value 'Monoclinic' changed to 'monoclinic'
according to /home/saulius/struct/CIF-dictionaries/cif_core.dic
dictionary named 'cif_core.dic' version 2.4.1 from 2010-06-29.

Automatic conversion script
Id: cif_fix_values 1715 2011-07-08 13:25:40Z adriana 
;
_cod_original_sg_symbol_H-M 'P 21/c'
_cod_database_code 2212321
_cod_database_fobs_code 2212321

loop_
_symmetry_equiv_pos_site_id
_symmetry_equiv_pos_as_xyz
1 x,y,z
2 -x,1/2+y,1/2-z
3 -x,-y,-z
4 x,1/2-y,1/2+z

loop_
_atom_site_aniso_label
_atom_site_aniso_U_11
_atom_site_aniso_U_22
_atom_site_aniso_U_33
_atom_site_aniso_U_12
_atom_site_aniso_U_13
_atom_site_aniso_U_23
Br1 0.02480(10) 0.0338(2) 0.0324(2) -0.00520(10) 0.01780(10) -0.00100(10)
Br2 0.01770(10) 0.03200(10) 0.0337(2) 0.00200(10) 0.01170(10) -0.00260(10)
S 0.0178(2) 0.0136(2) 0.0137(3) 0.0010(2) 0.0038(2) 0.0013(2)
N1 0.0190(8) 0.0143(8) 0.0146(9) 0.0038(7) 0.0058(7) 0.0054(7)
N2 0.0183(8) 0.0165(9) 0.0160(10) 0.0027(7) 0.0068(7) 0.0046(7)
C1 0.0208(10) 0.0130(9) 0.0174(11) -0.0002(8) 0.0065(9) -0.0008(8)
C2 0.0232(11) 0.0163(10) 0.0181(12) 0.0006(8) 0.0092(9) 0.0001(9)
C3 0.0210(10) 0.0149(9) 0.0257(12) -0.0003(8) 0.0145(9) -0.0017(9)
C4 0.0173(10) 0.0212(11) 0.0232(12) 0.0006(8) 0.0052(9) -0.0014(9)
C5 0.0217(10) 0.0165(10) 0.0151(11) 0.0027(8) 0.0058(9) 0.0011(8)
C6 0.0186(10) 0.0110(9) 0.0176(11) 0.0020(8) 0.0094(8) -0.0009(8)
C7 0.0184(10) 0.0126(9) 0.0102(10) -0.0016(7) 0.0030(8) -0.0037(7)
C8 0.0165(9) 0.0128(9) 0.0189(11) -0.0001(8) 0.0065(8) 0.0012(8)
C9 0.0156(9) 0.0148(9) 0.0148(10) -0.0006(8) 0.0022(8) 0.0017(8)
C10 0.0214(10) 0.0178(10) 0.0166(12) -0.0031(8) 0.0077(9) -0.0016(8)
C11 0.0144(9) 0.0157(10) 0.0274(13) -0.0012(8) 0.0092(9) -0.0001(9)
C12 0.0186(10) 0.0249(11) 0.0181(12) -0.0025(8) 0.0034(9) 0.0016(9)
C13 0.0205(10) 0.0209(10) 0.0156(11) -0.0025(8) 0.0055(9) 0.0005(9)

loop_
_atom_site_type_symbol
_atom_site_label
_atom_site_fract_x
_atom_site_fract_y
_atom_site_fract_z
_atom_site_U_iso_or_equiv
_atom_site_thermal_displace_type
_atom_site_occupancy
Br Br1 -0.36823(2) 0.19030(3) 0.51761(2) 0.02850(10) Uani 1.000
Br Br2 0.46781(2) 0.19606(3) 0.16394(2) 0.02690(10) Uani 1.000
S S 0.08535(4) 0.15939(7) 0.39401(4) 0.01500(10) Uani 1.000
N N1 -0.04879(13) 0.4225(3) 0.31854(13) 0.0157(5) Uani 1.000
N N2 0.09041(13) 0.4346(3) 0.26553(13) 0.0165(5) Uani 1.000
C C1 -0.09820(16) 0.3287(3) 0.46781(17) 0.0168(6) Uani 1.000
C C2 -0.17251(16) 0.2784(3) 0.51259(18) 0.0185(6) Uani 1.000
C C3 -0.26763(16) 0.2620(3) 0.45654(18) 0.0190(6) Uani 1.000
C C4 -0.29103(17) 0.2971(3) 0.35681(18) 0.0205(6) Uani 1.000
C C5 -0.21641(16) 0.3469(3) 0.31242(17) 0.0175(6) Uani 1.000
C C6 -0.12027(15) 0.3619(3) 0.36726(16) 0.0149(6) Uani 1.000
C C7 0.04089(14) 0.3482(3) 0.32398(15) 0.0138(6) Uani 1.000
C C8 0.18026(14) 0.3759(3) 0.24581(16) 0.0157(6) Uani 1.000
C C9 0.18244(15) 0.3507(3) 0.14874(16) 0.0153(5) Uani 1.000
C C10 0.26821(16) 0.3002(3) 0.12420(18) 0.0181(6) Uani 1.000
C C11 0.35179(15) 0.2735(3) 0.19824(17) 0.0185(6) Uani 1.000
C C12 0.35166(17) 0.2991(3) 0.29596(18) 0.0207(6) Uani 1.000
C C13 0.26545(16) 0.3522(3) 0.31977(17) 0.0188(6) Uani 1.000
H H1 -0.0312(16) 0.340(3) 0.5055(17) 0.008(5) Uiso 1.000
H H2 -0.1601(18) 0.251(3) 0.5822(18) 0.017(6) Uiso 1.000
H H4 -0.356(2) 0.286(3) 0.319(2) 0.028(7) Uiso 1.000
H H5 -0.2302(16) 0.377(3) 0.2480(18) 0.015(6) Uiso 1.000
H H9 0.1236(17) 0.374(3) 0.1001(17) 0.015(6) Uiso 1.000
H H10 0.272(2) 0.287(4) 0.060(2) 0.027(7) Uiso 1.000
H H12 0.411(2) 0.285(3) 0.346(2) 0.026(7) Uiso 1.000
H H13 0.2597(17) 0.378(3) 0.3902(19) 0.022(6) Uiso 1.000
H H21 -0.0697(16) 0.492(3) 0.2746(18) 0.017(6) Uiso 1.000
H H22 0.055(2) 0.495(4) 0.224(2) 0.036(8) Uiso 1.000

loop_
_atom_type_symbol
_atom_type_description
_atom_type_scat_dispersion_real
_atom_type_scat_dispersion_imag
_atom_type_scat_source
S S 0.1246 0.1234 'International Tables Vol C Tables 4.2.6.8 and 6.1.1.4'
N N 0.0061 0.0033 'International Tables Vol C Tables 4.2.6.8 and 6.1.1.4'
Br Br -0.2901 2.4595 'International Tables Vol C Tables 4.2.6.8 and 6.1.1.4'
H H 0.0000 0.0000 'International Tables Vol C Tables 4.2.6.8 and 6.1.1.4'
C C 0.0033 0.0016 'International Tables Vol C Tables 4.2.6.8 and 6.1.1.4'

loop_
_geom_angle_atom_site_label_1
_geom_angle_atom_site_label_2
_geom_angle_atom_site_label_3
_geom_angle
_geom_angle_publ_flag
C6 N1 C7 128.21(19) no
C7 N2 C8 127.1(2) no
C6 N1 H21 113.2(17) no
C7 N1 H21 116.9(17) no
C7 N2 H22 112(2) no
C8 N2 H22 116(2) no
C2 C1 C6 119.7(2) no
C1 C2 C3 119.6(2) no
Br1 C3 C2 119.40(18) no
Br1 C3 C4 119.14(18) no
C2 C3 C4 121.5(2) no
C3 C4 C5 118.7(2) no
C4 C5 C6 120.7(2) no
N1 C6 C1 122.2(2) no
N1 C6 C5 117.79(19) no
C1 C6 C5 119.9(2) no
N1 C7 N2 113.76(19) no
S C7 N1 123.37(16) no
S C7 N2 122.82(16) no
N2 C8 C13 122.4(2) no
C9 C8 C13 119.9(2) no
N2 C8 C9 117.62(19) no
C8 C9 C10 120.6(2) no
C9 C10 C11 118.9(2) no
Br2 C11 C10 118.53(17) no
C10 C11 C12 121.5(2) no
Br2 C11 C12 119.92(17) no
C11 C12 C13 119.1(2) no
C8 C13 C12 119.9(2) no
C2 C1 H1 120.9(14) no
C6 C1 H1 119.4(14) no
C1 C2 H2 122.4(16) no
C3 C2 H2 118.0(15) no
C3 C4 H4 121.1(17) no
C5 C4 H4 120.2(17) no
C4 C5 H5 120.4(15) no
C6 C5 H5 118.8(15) no
C8 C9 H9 117.5(15) no
C10 C9 H9 121.8(15) no
C9 C10 H10 122.2(18) no
C11 C10 H10 118.9(18) no
C11 C12 H12 120.2(16) no
C13 C12 H12 120.6(16) no
C8 C13 H13 116.2(14) no
C12 C13 H13 123.9(14) no

loop_
_geom_bond_atom_site_label_1
_geom_bond_atom_site_label_2
_geom_bond_distance
_geom_bond_publ_flag
Br1 C3 1.895(2) no
Br2 C11 1.893(2) no
S C7 1.688(2) no
N1 C6 1.414(3) no
N1 C7 1.353(3) no
N2 C7 1.346(3) no
N2 C8 1.421(3) no
N1 H21 0.79(2) no
N2 H22 0.79(3) no
C1 C6 1.391(3) no
C1 C2 1.392(3) no
C2 C3 1.384(3) no
C3 C4 1.382(3) no
C4 C5 1.391(3) no
C5 C6 1.390(3) no
C8 C13 1.394(3) no
C8 C9 1.384(3) no
C9 C10 1.381(3) no
C10 C11 1.382(3) no
C11 C12 1.386(3) no
C12 C13 1.387(3) no
C1 H1 0.97(2) no
C2 H2 0.97(2) no
C4 H4 0.94(3) no
C5 H5 0.90(2) no
C9 H9 0.95(2) no
C10 H10 0.92(3) no
C12 H12 0.96(3) no
C13 H13 1.03(3) no

loop_
_geom_contact_atom_site_label_1
_geom_contact_atom_site_label_2
_geom_contact_distance
_geom_contact_site_symmetry_2
_geom_contact_publ_flag
Br1 Br2 3.5362(5) 4_455 no
Br2 Br1 3.5362(5) 4_654 no
Br2 C4 3.729(2) 2_545 no
Br2 C12 3.739(2) 2_645 no
Br2 H4 2.95(3) 1_655 no
S C1 3.239(2) . no
S C13 3.265(2) . no
S N2 3.316(2) 2_545 no
S C9 3.510(2) 4_555 no
S N1 3.355(2) 2_545 no
S C2 3.472(2) 3_556 no
S C10 3.625(3) 4_555 no
S H21 2.61(2) 2_545 no
S H22 2.53(3) 2_545 no
S H2 3.08(2) 3_556 no
S H13 2.91(2) . no
S H1 2.83(2) . no
S H9 2.83(2) 4_555 no
S H10 3.09(3) 4_555 no
N1 S 3.355(2) 2_555 no
N2 S 3.316(2) 2_555 no
C1 S 3.239(2) . no
C2 S 3.472(2) 3_556 no
C3 C10 3.460(3) 2_545 no
C4 C11 3.520(3) 2_555 no
C4 Br2 3.729(2) 2_555 no
C4 C9 3.520(3) 2_545 no
C4 C10 3.537(3) 2_545 no
C4 C10 3.581(3) 2_555 no
C5 C10 3.456(3) 2_555 no
C5 C8 3.500(3) 2_545 no
C5 C9 3.570(3) 2_545 no
C5 C11 3.555(3) 2_555 no
C6 C9 3.564(3) 2_555 no
C8 C5 3.500(3) 2_555 no
C9 S 3.510(2) 4_554 no
C9 C6 3.564(3) 2_545 no
C9 C4 3.520(3) 2_555 no
C9 C5 3.570(3) 2_555 no
C10 S 3.625(3) 4_554 no
C10 C3 3.460(3) 2_555 no
C10 C4 3.581(3) 2_545 no
C10 C4 3.537(3) 2_555 no
C10 C5 3.456(3) 2_545 no
C11 C5 3.555(3) 2_545 no
C11 C4 3.520(3) 2_545 no
C12 Br2 3.739(2) 2_655 no
C13 S 3.265(2) . no
C1 H1 2.94(2) 3_566 no
C7 H22 2.84(3) 2_545 no
C7 H1 2.97(2) . no
C7 H13 3.00(3) . no
C7 H21 2.95(2) 2_545 no
H1 S 2.83(2) . no
H1 C7 2.97(2) . no
H1 C1 2.94(2) 3_566 no
H1 H1 2.45(3) 3_566 no
H2 S 3.08(2) 3_556 no
H4 Br2 2.95(3) 1_455 no
H5 H21 2.35(3) . no
H9 H22 2.35(4) . no
H9 S 2.83(2) 4_554 no
H10 S 3.09(3) 4_554 no
H13 S 2.91(2) . no
H13 C7 3.00(3) . no
H21 H5 2.35(3) . no
H21 H22 2.05(4) . no
H21 S 2.61(2) 2_555 no
H21 C7 2.95(2) 2_555 no
H22 H9 2.35(4) . no
H22 H21 2.05(4) . no
H22 S 2.53(3) 2_555 no
H22 C7 2.84(3) 2_555 no

loop_
_geom_hbond_atom_site_label_D
_geom_hbond_atom_site_label_H
_geom_hbond_atom_site_label_A
_geom_hbond_site_symmetry_A
_geom_hbond_distance_DH
_geom_hbond_distance_HA
_geom_hbond_distance_DA
_geom_hbond_angle_DHA
_geom_hbond_publ_flag
N1 H21 S 2_555 0.79(2) 2.61(2) 3.355(2) 158(2) yes
N2 H22 S 2_555 0.79(3) 2.53(3) 3.316(2) 168(3) yes
C1 H1 S . 0.97(2) 2.83(2) 3.239(2) 106.2(15) no
C9 H9 S 4_554 0.95(2) 2.83(2) 3.510(2) 129.7(18) no

loop_
_geom_torsion_atom_site_label_1
_geom_torsion_atom_site_label_2
_geom_torsion_atom_site_label_3
_geom_torsion_atom_site_label_4
_geom_torsion
_geom_torsion_publ_flag
C7 N1 C6 C1 49.9(3) no
C7 N1 C6 C5 -134.1(2) no
C6 N1 C7 S 0.0(3) no
C6 N1 C7 N2 177.7(2) no
C8 N2 C7 S 6.1(3) no
C8 N2 C7 N1 -171.7(2) no
C7 N2 C8 C9 124.7(2) no
C7 N2 C8 C13 -58.4(3) no
C6 C1 C2 C3 0.0(3) no
C2 C1 C6 N1 176.8(2) no
C2 C1 C6 C5 0.8(3) no
C1 C2 C3 Br1 179.19(16) no
C1 C2 C3 C4 -0.9(3) no
Br1 C3 C4 C5 -179.05(16) no
C2 C3 C4 C5 1.1(3) no
C3 C4 C5 C6 -0.3(3) no
C4 C5 C6 N1 -176.8(2) no
C4 C5 C6 C1 -0.6(3) no
N2 C8 C9 C10 177.7(2) no
C13 C8 C9 C10 0.7(3) no
N2 C8 C13 C12 -178.4(2) no
C9 C8 C13 C12 -1.5(3) no
C8 C9 C10 C11 0.6(3) no
C9 C10 C11 Br2 177.91(16) no
C9 C10 C11 C12 -1.0(3) no
Br2 C11 C12 C13 -178.72(16) no
C10 C11 C12 C13 0.2(3) no
C11 C12 C13 C8 1.1(3) no

loop_
_cod_related_entry_id
_cod_related_entry_database
_cod_related_entry_code
1 ChemSpider 2886265
